data_1515575
loop_
_publ_author_name
'Qi, Xiao-Lin'
'Lin, Rui-Biao'
'Chen, Qing'
'Lin, Jian-Bin'
'Zhang, Jie-Peng'
'Chen, Xiao-Ming'

_publ_section_title
;
 A flexible metal azolate framework with drastic luminescence response
 toward solvent vapors and carbon dioxide
;
_journal_issue 11
_journal_name_full 'Chemical Science'
_journal_page_first 2214
_journal_paper_doi 10.1039/c1sc00421b
_journal_volume 2
_journal_year 2011
_chemical_formula_sum 'C156 H84 N48 O68 Zn7'
_chemical_formula_weight 4176.30
_chemical_name_systematic
;
?
;
_space_group_IT_number 220
_symmetry_cell_setting cubic
_symmetry_space_group_name_Hall 'I -4bd 2c 3'
_symmetry_space_group_name_H-M 'I -4 3 d'
_atom_sites_solution_hydrogens geom
_atom_sites_solution_primary direct
_atom_sites_solution_secondary difmap
_audit_creation_method SHELXL-97
_cell_angle_alpha 90.00
_cell_angle_beta 90.00
_cell_angle_gamma 90.00
_cell_formula_units_Z 4
_cell_length_a 27.1704(19)
_cell_length_b 27.1704(19)
_cell_length_c 27.1704(19)
_cell_measurement_temperature 113(2)
_cell_volume 20058(2)
_computing_structure_refinement 'SHELXL-97 (Sheldrick, 1997)'
_computing_structure_solution 'SHELXS-97 (Sheldrick, 1990)'
_diffrn_ambient_temperature 113(2)
_diffrn_measured_fraction_theta_full 0.999
_diffrn_measured_fraction_theta_max 0.999
_diffrn_measurement_device_type CCD
_diffrn_measurement_method '/w scan'
_diffrn_radiation_monochromator graphite
_diffrn_radiation_source 'fine-focus sealed tube'
_diffrn_radiation_type MoK\a
_diffrn_radiation_wavelength 0.71073
_diffrn_reflns_av_R_equivalents 0.1076
_diffrn_reflns_av_sigmaI/netI 0.0684
_diffrn_reflns_limit_h_max 19
_diffrn_reflns_limit_h_min -33
_diffrn_reflns_limit_k_max 28
_diffrn_reflns_limit_k_min -33
_diffrn_reflns_limit_l_max 33
_diffrn_reflns_limit_l_min -23
_diffrn_reflns_number 33876
_diffrn_reflns_theta_full 25.98
_diffrn_reflns_theta_max 25.98
_diffrn_reflns_theta_min 1.84
_exptl_absorpt_coefficient_mu 0.918
_exptl_absorpt_correction_T_max 0.8377
_exptl_absorpt_correction_T_min 0.8377
_exptl_absorpt_correction_type multi-scan
_exptl_absorpt_process_details SADABS
_exptl_crystal_colour yellow
_exptl_crystal_density_diffrn 1.383
_exptl_crystal_density_method 'not measured'
_exptl_crystal_description block
_exptl_crystal_F_000 8440
_exptl_crystal_size_max 0.20
_exptl_crystal_size_mid 0.20
_exptl_crystal_size_min 0.20
_refine_diff_density_max 0.350
_refine_diff_density_min -0.270
_refine_diff_density_rms 0.066
_refine_ls_abs_structure_details 'Flack H D (1983), Acta Cryst. A39, 876-881'
_refine_ls_abs_structure_Flack 0.02(3)
_refine_ls_extinction_method none
_refine_ls_goodness_of_fit_ref 1.048
_refine_ls_hydrogen_treatment constr
_refine_ls_matrix_type full
_refine_ls_number_parameters 234
_refine_ls_number_reflns 3287
_refine_ls_number_restraints 0
_refine_ls_restrained_S_all 1.048
_refine_ls_R_factor_all 0.0980
_refine_ls_R_factor_gt 0.0615
_refine_ls_shift/su_max 0.000
_refine_ls_shift/su_mean 0.000
_refine_ls_structure_factor_coef Fsqd
_refine_ls_weighting_details 'calc w=1/[\s^2^(Fo^2^)+(0.0659P)^2^+25.4796P] where P=(Fo^2^+2Fc^2^)/3'
_refine_ls_weighting_scheme calc
_refine_ls_wR_factor_gt 0.1370
_refine_ls_wR_factor_ref 0.1596
_reflns_number_gt 2184
_reflns_number_total 3287
_reflns_threshold_expression >2sigma(I)
_cod_data_source_file c1sc00421b.txt
_cod_data_source_block znm
_cod_original_sg_symbol_H-M I-43d
_cod_database_code 1515575

loop_
_symmetry_equiv_pos_as_xyz
'x, y, z'
'-x+1/2, -y, z+1/2'
'-x, y+1/2, -z+1/2'
'x+1/2, -y+1/2, -z'
'z, x, y'
'z+1/2, -x+1/2, -y'
'-z+1/2, -x, y+1/2'
'-z, x+1/2, -y+1/2'
'y, z, x'
'-y, z+1/2, -x+1/2'
'y+1/2, -z+1/2, -x'
'-y+1/2, -z, x+1/2'
'y+1/4, x+1/4, z+1/4'
'-y+1/4, -x+3/4, z+3/4'
'y+3/4, -x+1/4, -z+3/4'
'-y+3/4, x+3/4, -z+1/4'
'x+1/4, z+1/4, y+1/4'
'-x+3/4, z+3/4, -y+1/4'
'-x+1/4, -z+3/4, y+3/4'
'x+3/4, -z+1/4, -y+3/4'
'z+1/4, y+1/4, x+1/4'
'z+3/4, -y+1/4, -x+3/4'
'-z+3/4, y+3/4, -x+1/4'
'-z+1/4, -y+3/4, x+3/4'
'x+1/2, y+1/2, z+1/2'
'-x+1, -y+1/2, z+1'
'-x+1/2, y+1, -z+1'
'x+1, -y+1, -z+1/2'
'z+1/2, x+1/2, y+1/2'
'z+1, -x+1, -y+1/2'
'-z+1, -x+1/2, y+1'
'-z+1/2, x+1, -y+1'
'y+1/2, z+1/2, x+1/2'
'-y+1/2, z+1, -x+1'
'y+1, -z+1, -x+1/2'
'-y+1, -z+1/2, x+1'
'y+3/4, x+3/4, z+3/4'
'-y+3/4, -x+5/4, z+5/4'
'y+5/4, -x+3/4, -z+5/4'
'-y+5/4, x+5/4, -z+3/4'
'x+3/4, z+3/4, y+3/4'
'-x+5/4, z+5/4, -y+3/4'
'-x+3/4, -z+5/4, y+5/4'
'x+5/4, -z+3/4, -y+5/4'
'z+3/4, y+3/4, x+3/4'
'z+5/4, -y+3/4, -x+5/4'
'-z+5/4, y+5/4, -x+3/4'
'-z+3/4, -y+5/4, x+5/4'

loop_
_atom_site_label
_atom_site_type_symbol
_atom_site_fract_x
_atom_site_fract_y
_atom_site_fract_z
_atom_site_U_iso_or_equiv
_atom_site_adp_type
_atom_site_occupancy
_atom_site_symmetry_multiplicity
_atom_site_calc_flag
_atom_site_refinement_flags
_atom_site_disorder_assembly
_atom_site_disorder_group
Zn1 Zn 0.36293(3) 0.36293(3) 0.36293(3) 0.0683(4) Uani 1 3 d S . .
Zn2 Zn 0.5000 0.2500 0.1250 0.0787(5) Uani 1 4 d S . .
N1 N 0.38942(18) 0.31017(17) 0.30901(18) 0.0654(12) Uani 1 1 d . . .
N2 N 0.42554(18) 0.39897(17) 0.33219(19) 0.0670(12) Uani 1 1 d . . .
N3 N 0.5012(2) 0.31100(19) 0.16471(17) 0.0753(13) Uani 1 1 d . . .
N4 N 0.53460(19) 0.3848(2) 0.1882(2) 0.0772(14) Uani 1 1 d . . .
C1 C 0.3708(2) 0.2663(2) 0.2987(2) 0.0759(17) Uani 1 1 d . . .
H1A H 0.3470 0.2527 0.3203 0.091 Uiso 1 1 calc R . .
C2 C 0.3846(2) 0.2394(2) 0.2575(3) 0.0807(18) Uani 1 1 d . . .
H2A H 0.3698 0.2084 0.2511 0.097 Uiso 1 1 calc R . .
C3 C 0.4189(2) 0.2572(3) 0.2266(2) 0.0805(18) Uani 1 1 d . . .
H3A H 0.4280 0.2390 0.1982 0.097 Uiso 1 1 calc R . .
C4 C 0.44160(19) 0.3034(2) 0.2363(2) 0.0608(14) Uani 1 1 d . . .
C5 C 0.4242(2) 0.3289(2) 0.2796(2) 0.0623(14) Uani 1 1 d . . .
C6 C 0.4446(2) 0.4426(2) 0.3455(2) 0.0756(17) Uani 1 1 d . . .
H6A H 0.4305 0.4593 0.3728 0.091 Uiso 1 1 calc R . .
C7 C 0.4841(3) 0.4649(2) 0.3213(3) 0.086(2) Uani 1 1 d . . .
H7A H 0.4974 0.4949 0.3331 0.103 Uiso 1 1 calc R . .
C8 C 0.5035(2) 0.4424(2) 0.2797(2) 0.0686(15) Uani 1 1 d . . .
H8A H 0.5299 0.4570 0.2620 0.082 Uiso 1 1 calc R . .
C9 C 0.48301(19) 0.3971(2) 0.2645(2) 0.0603(14) Uani 1 1 d . . .
C10 C 0.44489(19) 0.37603(19) 0.2920(2) 0.0589(13) Uani 1 1 d . . .
C11 C 0.5338(3) 0.3482(3) 0.1558(3) 0.084(2) Uani 1 1 d . . .
H11A H 0.5549 0.3478 0.1279 0.101 Uiso 1 1 calc R . .
C12 C 0.4995(2) 0.3708(2) 0.2218(2) 0.0636(14) Uani 1 1 d . . .
C13 C 0.4783(2) 0.3268(2) 0.2080(2) 0.0688(15) Uani 1 1 d . . .
O1 O 0.5936(6) 0.4551(6) 0.1468(6) 0.188(5) Uiso 0.60 1 d P A 1
O2 O 0.6245(10) 0.4311(10) 0.2096(8) 0.182(8) Uiso 0.40 1 d P B 2
O3 O 0.6250 0.5000 0.2500 0.169(9) Uiso 0.60 4 d SP C 3
O4 O 0.4281(15) 0.5786(14) 0.3884(16) 0.194(14) Uiso 0.30 1 d P D 4
O5 O 0.4358(6) 0.5382(6) 0.4246(6) 0.152(5) Uiso 0.50 1 d P E 5
O6 O 0.460(4) 0.490(3) 0.467(5) 0.18(3) Uiso 0.10 1 d P F 6
O7 O 0.3666(8) 0.5694(7) 0.3706(8) 0.164(6) Uiso 0.45 1 d P G 7
O8 O 0.3863(10) 0.5711(11) 0.3301(10) 0.170(8) Uiso 0.40 1 d P H 8
O9 O 0.356(2) 0.551(2) 0.324(3) 0.20(2) Uiso 0.20 1 d P I 9
O11 O 0.3658(14) 0.6008(13) 0.3364(12) 0.169(11) Uiso 0.30 1 d P J 11
O13 O 0.4954(15) 0.5171(14) 0.4445(13) 0.201(13) Uiso 0.30 1 d P K 13
O14 O 0.4689(16) 0.5642(15) 0.4077(15) 0.155(13) Uiso 0.20 1 d P L 14
O15 O 0.366(2) 0.5000 0.2500 0.18(2) Uiso 0.20 2 d SP M 15
O16 O 0.3606(8) 0.5349(8) 0.2889(8) 0.147(7) Uiso 0.37 1 d P N 16
O17 O 0.333(2) 0.625(2) 0.359(2) 0.158(18) Uiso 0.15 1 d P O 17
O18 O 0.5323(7) 0.5294(7) 0.4263(7) 0.157(6) Uiso 0.45 1 d P P 18
O20 O 0.4030(19) 0.5800(17) 0.4054(19) 0.160(16) Uiso 0.20 1 d P Q 20
O21 O 0.407(2) 0.558(2) 0.4618(19) 0.152(16) Uiso 0.15 1 d P R 21
O22 O 0.646(2) 0.385(2) 0.214(2) 0.163(17) Uiso 0.15 1 d P S 22
O23 O 0.6049(18) 0.4692(19) 0.2077(17) 0.177(16) Uiso 0.20 1 d P T 23

loop_
_atom_site_aniso_label
_atom_site_aniso_U_11
_atom_site_aniso_U_22
_atom_site_aniso_U_33
_atom_site_aniso_U_23
_atom_site_aniso_U_13
_atom_site_aniso_U_12
Zn1 0.0683(4) 0.0683(4) 0.0683(4) 0.0009(3) 0.0009(3) 0.0009(3)
Zn2 0.0893(7) 0.0893(7) 0.0574(9) 0.000 0.000 0.000
N1 0.063(3) 0.055(3) 0.078(3) -0.001(2) 0.003(2) -0.005(2)
N2 0.072(3) 0.051(3) 0.078(3) 0.002(2) -0.009(2) -0.005(2)
N3 0.081(3) 0.084(3) 0.061(3) 0.004(3) 0.005(3) -0.002(3)
N4 0.071(3) 0.079(3) 0.082(3) 0.006(3) 0.013(3) -0.011(3)
C1 0.070(4) 0.064(4) 0.094(5) -0.003(3) 0.017(3) -0.016(3)
C2 0.084(4) 0.069(4) 0.089(4) -0.009(3) 0.016(4) -0.030(3)
C3 0.091(4) 0.079(4) 0.071(4) -0.018(3) 0.005(3) -0.010(4)
C4 0.061(3) 0.061(3) 0.060(3) -0.004(3) -0.002(3) -0.006(3)
C5 0.053(3) 0.062(3) 0.072(4) 0.006(3) -0.009(3) -0.004(3)
C6 0.083(4) 0.060(4) 0.084(5) -0.006(3) -0.009(3) -0.002(3)
C7 0.092(5) 0.067(4) 0.099(5) 0.001(4) -0.018(4) -0.023(4)
C8 0.062(3) 0.056(3) 0.088(4) 0.011(3) -0.004(3) -0.009(3)
C9 0.059(3) 0.058(3) 0.064(4) 0.010(3) -0.015(2) -0.007(2)
C10 0.063(3) 0.052(3) 0.062(3) 0.001(3) -0.002(3) -0.004(3)
C11 0.093(5) 0.087(5) 0.073(4) 0.013(4) 0.022(4) -0.017(4)
C12 0.058(3) 0.064(4) 0.069(3) 0.014(3) -0.009(3) -0.011(3)
C13 0.068(4) 0.077(4) 0.061(3) -0.003(3) -0.006(3) 0.000(3)

loop_
_atom_type_symbol
_atom_type_description
_atom_type_scat_dispersion_real
_atom_type_scat_dispersion_imag
_atom_type_scat_source
C C 0.0033 0.0016 'International Tables Vol C Tables 4.2.6.8 and 6.1.1.4'
H H 0.0000 0.0000 'International Tables Vol C Tables 4.2.6.8 and 6.1.1.4'
N N 0.0061 0.0033 'International Tables Vol C Tables 4.2.6.8 and 6.1.1.4'
O O 0.0106 0.0060 'International Tables Vol C Tables 4.2.6.8 and 6.1.1.4'
Zn Zn 0.2839 1.4301 'International Tables Vol C Tables 4.2.6.8 and 6.1.1.4'

loop_
_geom_angle_atom_site_label_1
_geom_angle_atom_site_label_2
_geom_angle_atom_site_label_3
_geom_angle
_geom_angle_site_symmetry_1
_geom_angle_site_symmetry_3
N2 Zn1 N2 97.22(18) 5 .
N2 Zn1 N2 97.22(18) 5 9
N2 Zn1 N2 97.22(18) . 9
N2 Zn1 N1 76.98(18) 5 5
N2 Zn1 N1 97.31(17) . 5
N2 Zn1 N1 164.92(18) 9 5
N2 Zn1 N1 164.92(18) 5 .
N2 Zn1 N1 76.98(18) . .
N2 Zn1 N1 97.31(17) 9 .
N1 Zn1 N1 89.84(19) 5 .
N2 Zn1 N1 97.31(17) 5 9
N2 Zn1 N1 164.92(18) . 9
N2 Zn1 N1 76.98(18) 9 9
N1 Zn1 N1 89.84(19) 5 9
N1 Zn1 N1 89.84(19) . 9
N3 Zn2 N3 107.31(13) 16_545 .
N3 Zn2 N3 113.9(3) 16_545 39_454
N3 Zn2 N3 107.31(13) . 39_454
N3 Zn2 N3 107.31(13) 16_545 26_554
N3 Zn2 N3 113.9(3) . 26_554
N3 Zn2 N3 107.31(13) 39_454 26_554
C1 N1 C5 119.1(5) . .
C1 N1 Zn1 127.6(4) . .
C5 N1 Zn1 112.6(4) . .
C6 N2 C10 118.0(5) . .
C6 N2 Zn1 127.4(4) . .
C10 N2 Zn1 114.3(3) . .
C11 N3 C13 102.2(5) . .
C11 N3 Zn2 122.3(4) . .
C13 N3 Zn2 135.1(4) . .
C11 N4 C12 102.8(5) . .
N1 C1 C2 122.8(6) . .
N1 C1 H1A 118.6 . .
C2 C1 H1A 118.6 . .
C3 C2 C1 120.0(6) . .
C3 C2 H2A 120.0 . .
C1 C2 H2A 120.0 . .
C2 C3 C4 120.2(6) . .
C2 C3 H3A 119.9 . .
C4 C3 H3A 119.9 . .
C13 C4 C3 127.1(5) . .
C13 C4 C5 117.2(5) . .
C3 C4 C5 115.7(5) . .
N1 C5 C10 118.4(5) . .
N1 C5 C4 122.2(5) . .
C10 C5 C4 119.4(5) . .
N2 C6 C7 123.5(6) . .
N2 C6 H6A 118.3 . .
C7 C6 H6A 118.3 . .
C8 C7 C6 119.0(6) . .
C8 C7 H7A 120.5 . .
C6 C7 H7A 120.5 . .
C7 C8 C9 118.1(6) . .
C7 C8 H8A 121.0 . .
C9 C8 H8A 121.0 . .
C10 C9 C8 119.5(5) . .
C10 C9 C12 117.3(5) . .
C8 C9 C12 123.2(5) . .
N2 C10 C9 121.7(5) . .
N2 C10 C5 116.4(5) . .
C9 C10 C5 121.9(5) . .
N4 C11 N3 116.6(5) . .
N4 C11 H11A 121.7 . .
N3 C11 H11A 121.7 . .
N4 C12 C13 110.5(5) . .
N4 C12 C9 128.0(5) . .
C13 C12 C9 121.4(5) . .
C12 C13 N3 107.9(5) . .
C12 C13 C4 122.6(6) . .
N3 C13 C4 129.4(6) . .
O6 O6 O6 60.00(5) 9 5

loop_
_geom_bond_atom_site_label_1
_geom_bond_atom_site_label_2
_geom_bond_distance
_geom_bond_site_symmetry_2
Zn1 N2 2.133(5) 5
Zn1 N2 2.133(5) .
Zn1 N2 2.133(5) 9
Zn1 N1 2.172(5) 5
Zn1 N1 2.172(5) .
Zn1 N1 2.172(5) 9
Zn2 N3 1.978(5) 16_545
Zn2 N3 1.978(5) .
Zn2 N3 1.978(5) 39_454
Zn2 N3 1.978(5) 26_554
N1 C1 1.324(7) .
N1 C5 1.339(7) .
N2 C6 1.344(8) .
N2 C10 1.363(7) .
N3 C11 1.364(8) .
N3 C13 1.398(8) .
N4 C11 1.328(8) .
N4 C12 1.373(7) .
C1 C2 1.388(9) .
C1 H1A 0.9500 .
C2 C3 1.344(9) .
C2 H2A 0.9500 .
C3 C4 1.421(9) .
C3 H3A 0.9500 .
C4 C13 1.411(8) .
C4 C5 1.447(8) .
C5 C10 1.437(8) .
C6 C7 1.395(10) .
C6 H6A 0.9500 .
C7 C8 1.389(10) .
C7 H7A 0.9500 .
C8 C9 1.411(8) .
C8 H8A 0.9500 .
C9 C10 1.400(7) .
C9 C12 1.436(8) .
C11 H11A 0.9500 .
C12 C13 1.379(8) .
O6 O6 1.05(13) 9
O6 O6 1.05(13) 5
